data_7225197
loop_
_publ_author_name
'Veerakanellore, Giri Babu'
'Captain, Burjor'
'Ramamurthy, V.'

_publ_section_title
;
 Solid-state photochemistry of cis-cinnamic acids: a competition between
 [2 + 2] addition and cis--trans isomerization
;
_journal_issue 25
_journal_name_full CrystEngComm
_journal_page_first 4708
_journal_paper_doi 10.1039/C6CE00682E
_journal_volume 18
_journal_year 2016
_chemical_formula_sum 'C10 H9 Br O3'
_chemical_formula_weight 257.08
_space_group_crystal_system monoclinic
_space_group_IT_number 15
_space_group_name_Hall '-C 2yc'
_space_group_name_H-M_alt 'C 1 2/c 1'
_symmetry_space_group_name_Hall '-C 2yc'
_symmetry_space_group_name_H-M 'C 1 2/c 1'
_atom_sites_solution_hydrogens geom
_audit_creation_method SHELXL-2014/7
_audit_update_record
;
2016-03-10 deposited with the CCDC.
2016-05-11 downloaded from the CCDC.
;
_cell_angle_alpha 90
_cell_angle_beta 90.8600(10)
_cell_angle_gamma 90
_cell_formula_units_Z 8
_cell_length_a 18.770(2)
_cell_length_b 4.7420(5)
_cell_length_c 23.122(3)
_cell_measurement_reflns_used 2682
_cell_measurement_temperature 296
_cell_measurement_theta_max 25.07
_cell_measurement_theta_min 2.78
_cell_volume 2057.8(4)
_computing_cell_refinement 'SAINT+  V8.34A (Bruker, 2015)'
_computing_data_collection 'APEX2 v2.2-0 (Bruker, 2007)'
_computing_data_reduction 'SAINT+  V8.34A (Bruker, 2015)'
_computing_molecular_graphics 'XSHELL v6.3.1 (Bruker, 2004)'
_computing_publication_material 'XCIF v2014/2 (Bruker, 2014)'
_computing_structure_refinement 'SHELXL-2014/7 (Sheldrick, 2014)'
_computing_structure_solution 'SHELXS/SHELXTL V6.14 (Bruker, 2015)'
_diffrn_ambient_temperature 296
_diffrn_measured_fraction_theta_full 1.000
_diffrn_measured_fraction_theta_max 1.000
_diffrn_measurement_device_type 'Bruker SMART APEX2 CCD diffractometer'
_diffrn_measurement_method 'omega scans'
_diffrn_radiation_type MoK\a
_diffrn_radiation_wavelength 0.71073
_diffrn_reflns_av_R_equivalents 0.0239
_diffrn_reflns_av_unetI/netI 0.0196
_diffrn_reflns_Laue_measured_fraction_full 1.000
_diffrn_reflns_Laue_measured_fraction_max 1.000
_diffrn_reflns_limit_h_max 22
_diffrn_reflns_limit_h_min -22
_diffrn_reflns_limit_k_max 5
_diffrn_reflns_limit_k_min -5
_diffrn_reflns_limit_l_max 28
_diffrn_reflns_limit_l_min -27
_diffrn_reflns_number 7936
_diffrn_reflns_point_group_measured_fraction_full 1.000
_diffrn_reflns_point_group_measured_fraction_max 1.000
_diffrn_reflns_theta_full 25.242
_diffrn_reflns_theta_max 25.498
_diffrn_reflns_theta_min 1.762
_exptl_absorpt_coefficient_mu 3.973
_exptl_absorpt_correction_T_max 0.7457
_exptl_absorpt_correction_T_min 0.5269
_exptl_absorpt_correction_type multi-scan
_exptl_absorpt_process_details '(SADABS 2014/5 Bruker)'
_exptl_crystal_colour Colourless
_exptl_crystal_density_diffrn 1.660
_exptl_crystal_description Bar
_exptl_crystal_F_000 1024
_exptl_crystal_size_max 0.300
_exptl_crystal_size_mid 0.100
_exptl_crystal_size_min 0.030
_refine_diff_density_max 1.025
_refine_diff_density_min -0.784
_refine_diff_density_rms 0.070
_refine_ls_extinction_method none
_refine_ls_goodness_of_fit_ref 1.075
_refine_ls_hydrogen_treatment constr
_refine_ls_matrix_type full
_refine_ls_number_parameters 129
_refine_ls_number_reflns 1922
_refine_ls_number_restraints 0
_refine_ls_restrained_S_all 1.075
_refine_ls_R_factor_all 0.0550
_refine_ls_R_factor_gt 0.0443
_refine_ls_shift/su_max 0.001
_refine_ls_shift/su_mean 0.000
_refine_ls_structure_factor_coef Fsqd
_refine_ls_weighting_details 'w=1/[\s^2^(Fo^2^)+(0.0430P)^2^+8.0294P] where P=(Fo^2^+2Fc^2^)/3'
_refine_ls_weighting_scheme calc
_refine_ls_wR_factor_gt 0.1043
_refine_ls_wR_factor_ref 0.1109
_reflns_Friedel_coverage 0.000
_reflns_number_gt 1593
_reflns_number_total 1922
_reflns_threshold_expression 'I > 2\s(I)'
_cod_data_source_file c6ce00682e2.cif
_cod_data_source_block collect_0m
_cod_depositor_comments
;
The following automatic conversions were performed:

'_exptl_absorpt_correction_type' value 'Multi-scan' changed to
'multi-scan' according to
/usr/data/users/saulius/crontab/automatic-downloads/rss-feeds/RSC/lib/dictionaries/cif_core.dic
dictionary named 'cif_core.dic' version 2.4.2 from 2011-04-26.

Automatic conversion script
Id: cif_fix_values 4268 2015-11-12 08:31:59Z antanas 

 Adding full bibliography for 7225194--7225202.cif.
;
_cod_original_cell_volume 2057.7(4)
_cod_database_code 7225197
_shelx_shelxl_version_number 2014/7
_shelx_space_group_comment
; 
The symmetry employed for this shelxl refinement is uniquely defined 
by the following loop, which should always be used as a source of 
symmetry information in preference to the above space-group names. 
They are only intended as comments. 
;
_shelx_estimated_absorpt_t_min 0.382
_shelx_estimated_absorpt_t_max 0.890

loop_
_space_group_symop_operation_xyz
'x, y, z'
'-x, y, -z+1/2'
'x+1/2, y+1/2, z'
'-x+1/2, y+1/2, -z+1/2'
'-x, -y, -z'
'x, -y, z-1/2'
'-x+1/2, -y+1/2, -z'
'x+1/2, -y+1/2, z-1/2'

loop_
_atom_site_label
_atom_site_type_symbol
_atom_site_fract_x
_atom_site_fract_y
_atom_site_fract_z
_atom_site_U_iso_or_equiv
_atom_site_adp_type
_atom_site_occupancy
_atom_site_site_symmetry_order
_atom_site_calc_flag
_atom_site_refinement_flags_posn
_atom_site_refinement_flags_adp
Br1 Br 0.58966(3) 1.12775(14) 0.30242(2) 0.0776(2) Uani 1 1 d . .
O1 O 0.56545(15) 0.2256(7) 0.01441(11) 0.0538(7) Uani 1 1 d . .
O2 O 0.46675(15) 0.1543(7) 0.06462(12) 0.0551(7) Uani 1 1 d . .
H3A H 0.4575 0.0496 0.0373 0.083 Uiso 1 1 calc R U
O3 O 0.73047(15) 0.9132(8) 0.07453(13) 0.0642(9) Uani 1 1 d . .
C1 C 0.63725(19) 0.8288(8) 0.13857(15) 0.0386(8) Uani 1 1 d . .
C2 C 0.60451(19) 0.8809(8) 0.19111(16) 0.0422(8) Uani 1 1 d . .
H2A H 0.5635 0.7820 0.2007 0.051 Uiso 1 1 calc R U
C3 C 0.6321(2) 1.0764(9) 0.22887(17) 0.0477(10) Uani 1 1 d . .
C4 C 0.6919(2) 1.2276(9) 0.21537(19) 0.0525(10) Uani 1 1 d . .
H4 H 0.7094 1.3631 0.2410 0.063 Uiso 1 1 calc R U
C5 C 0.7260(2) 1.1796(9) 0.16419(19) 0.0508(10) Uani 1 1 d . .
H5 H 0.7667 1.2818 0.1553 0.061 Uiso 1 1 calc R U
C6 C 0.69977(19) 0.9781(9) 0.12572(16) 0.0433(9) Uani 1 1 d . .
C7 C 0.60926(19) 0.6222(8) 0.09743(15) 0.0405(8) Uani 1 1 d . .
H7 H 0.6383 0.5787 0.0664 0.049 Uiso 1 1 calc R U
C8 C 0.5475(2) 0.4900(8) 0.09920(15) 0.0431(9) Uani 1 1 d . .
H8 H 0.5162 0.5319 0.1288 0.052 Uiso 1 1 calc R U
C9 C 0.52696(19) 0.2796(8) 0.05593(15) 0.0395(8) Uani 1 1 d . .
C10 C 0.7971(3) 1.0427(16) 0.0614(2) 0.092(2) Uani 1 1 d . .
H10A H 0.7904 1.2424 0.0571 0.138 Uiso 1 1 calc R U
H10B H 0.8148 0.9658 0.0260 0.138 Uiso 1 1 calc R U
H10C H 0.8307 1.0068 0.0922 0.138 Uiso 1 1 calc R U

loop_
_atom_site_aniso_label
_atom_site_aniso_U_11
_atom_site_aniso_U_22
_atom_site_aniso_U_33
_atom_site_aniso_U_23
_atom_site_aniso_U_13
_atom_site_aniso_U_12
Br1 0.0657(3) 0.1077(5) 0.0597(3) -0.0402(3) 0.0078(2) 0.0030(3)
O1 0.0563(16) 0.0620(18) 0.0436(15) -0.0131(14) 0.0146(13) -0.0153(15)
O2 0.0536(16) 0.0609(19) 0.0512(16) -0.0154(14) 0.0129(13) -0.0180(14)
O3 0.0510(16) 0.091(2) 0.0510(17) -0.0044(16) 0.0151(13) -0.0168(17)
C1 0.0391(18) 0.0359(19) 0.0410(19) -0.0003(15) 0.0004(15) 0.0035(16)
C2 0.0358(18) 0.045(2) 0.045(2) -0.0076(17) 0.0027(15) 0.0023(17)
C3 0.041(2) 0.055(2) 0.047(2) -0.0118(18) -0.0017(16) 0.0090(18)
C4 0.050(2) 0.048(2) 0.059(3) -0.011(2) -0.0128(19) 0.001(2)
C5 0.040(2) 0.051(2) 0.061(2) 0.007(2) -0.0095(18) -0.0056(18)
C6 0.0371(19) 0.048(2) 0.045(2) 0.0037(17) 0.0000(16) 0.0026(17)
C7 0.045(2) 0.042(2) 0.0350(18) -0.0022(15) 0.0077(15) 0.0016(17)
C8 0.048(2) 0.045(2) 0.0368(18) -0.0066(17) 0.0086(15) -0.0041(18)
C9 0.045(2) 0.037(2) 0.0369(18) 0.0008(15) 0.0016(15) -0.0012(17)
C10 0.059(3) 0.151(6) 0.067(3) 0.004(4) 0.021(2) -0.029(4)

loop_
_atom_type_symbol
_atom_type_description
_atom_type_scat_dispersion_real
_atom_type_scat_dispersion_imag
_atom_type_scat_source
C C 0.0033 0.0016 'International Tables Vol C Tables 4.2.6.8 and 6.1.1.4'
H H 0.0000 0.0000 'International Tables Vol C Tables 4.2.6.8 and 6.1.1.4'
O O 0.0106 0.0060 'International Tables Vol C Tables 4.2.6.8 and 6.1.1.4'
Br Br -0.2901 2.4595 'International Tables Vol C Tables 4.2.6.8 and 6.1.1.4'

loop_
_geom_angle_atom_site_label_1
_geom_angle_atom_site_label_2
_geom_angle_atom_site_label_3
_geom_angle
C6 O3 C10 118.1(4)
C2 C1 C6 118.4(3)
C2 C1 C7 121.9(3)
C6 C1 C7 119.6(3)
C3 C2 C1 120.6(4)
C2 C3 C4 120.8(4)
C2 C3 Br1 119.8(3)
C4 C3 Br1 119.4(3)
C3 C4 C5 120.2(4)
C4 C5 C6 120.0(4)
O3 C6 C5 124.2(4)
O3 C6 C1 115.8(3)
C5 C6 C1 120.0(4)
C8 C7 C1 127.4(3)
C7 C8 C9 121.8(3)
O1 C9 O2 123.1(3)
O1 C9 C8 121.5(3)
O2 C9 C8 115.4(3)

loop_
_geom_bond_atom_site_label_1
_geom_bond_atom_site_label_2
_geom_bond_distance
Br1 C3 1.904(4)
O1 C9 1.237(4)
O2 C9 1.295(4)
O3 C6 1.360(5)
O3 C10 1.429(5)
C1 C2 1.392(5)
C1 C6 1.406(5)
C1 C7 1.458(5)
C2 C3 1.370(5)
C3 C4 1.372(6)
C4 C5 1.373(6)
C5 C6 1.390(6)
C7 C8 1.319(5)
C8 C9 1.460(5)
